data_7051081
loop_
_publ_author_name
'Richard Frantz'
'Francis Carr\'e'
'Jean-Olivier Durand'
'G\'erard F. Lanneau'

_publ_section_title
;
 New phosphonates containing a \p-conjugated ferrocenyl unit
;
_journal_issue 2
_journal_name_full 'New J. Chem.'
_journal_page_first 188
_journal_page_last 190
_journal_paper_doi 10.1039/b008937k
_journal_volume 25
_journal_year 2001
_chemical_formula_sum 'C44 H50 Fe2 O6 P2'
_chemical_formula_weight 848.48
_space_group_IT_number 2
_symmetry_cell_setting triclinic
_symmetry_space_group_name_Hall '-P 1'
_symmetry_space_group_name_H-M 'P -1'
_atom_sites_solution_hydrogens geom
_atom_sites_solution_primary direct
_atom_sites_solution_secondary difmap
_audit_creation_method SHELXL
_cell_angle_alpha 82.78(2)
_cell_angle_beta 86.35(2)
_cell_angle_gamma 77.90(2)
_cell_formula_units_Z 2
_cell_length_a 9.708(3)
_cell_length_b 10.855(2)
_cell_length_c 20.083(5)
_cell_measurement_temperature 293(2)
_cell_volume 2051.4(9)
_computing_structure_refinement 'SHELXL-93 (Sheldrick, 1993)'
_computing_structure_solution 'SHELXS-86 (Sheldrick, 1990)'
_diffrn_ambient_temperature 293(2)
_diffrn_radiation_monochromator graphite
_diffrn_radiation_source 'fine-focus sealed tube'
_diffrn_radiation_type MoK\a
_diffrn_radiation_wavelength 0.71069
_diffrn_reflns_av_R_equivalents 0.1039
_diffrn_reflns_av_sigmaI/netI 0.1931
_diffrn_reflns_limit_h_max 11
_diffrn_reflns_limit_h_min 0
_diffrn_reflns_limit_k_max 12
_diffrn_reflns_limit_k_min -12
_diffrn_reflns_limit_l_max 23
_diffrn_reflns_limit_l_min -23
_diffrn_reflns_number 7298
_diffrn_reflns_theta_max 25.01
_diffrn_reflns_theta_min 2.05
_exptl_absorpt_coefficient_mu 0.832
_exptl_crystal_density_diffrn 1.374
_exptl_crystal_F_000 888
_refine_diff_density_max 0.938
_refine_diff_density_min -0.510
_refine_diff_density_rms 0.080
_refine_ls_extinction_coef 0.0039(5)
_refine_ls_extinction_expression Fc^*^=kFc[1+0.001xFc^2^\l^3^/sin(2\q)]^-1/4^
_refine_ls_extinction_method SHELXL
_refine_ls_goodness_of_fit_all 0.939
_refine_ls_goodness_of_fit_obs 1.066
_refine_ls_matrix_type full
_refine_ls_number_parameters 508
_refine_ls_number_reflns 6788
_refine_ls_number_restraints 0
_refine_ls_restrained_S_all 0.939
_refine_ls_restrained_S_obs 1.066
_refine_ls_R_factor_all 0.0629
_refine_ls_R_factor_obs 0.0421
_refine_ls_shift/esd_max -0.013
_refine_ls_shift/esd_mean 0.000
_refine_ls_structure_factor_coef Fsqd
_refine_ls_weighting_details 'w=1/[\s^2^(Fo^2^)+(0.0689P)^2^+0.0000P] where P=(Fo^2^+2Fc^2^)/3'
_refine_ls_weighting_scheme calc
_refine_ls_wR_factor_all 0.1120
_refine_ls_wR_factor_obs 0.1094
_reflns_number_observed 5147
_reflns_number_total 6788
_reflns_observed_criterion >2sigma(I)
_cod_data_source_file b008937k.txt
_cod_data_source_block newrich
_cod_depositor_comments
;
The following automatic conversions were performed:

'_refine_ls_weighting_scheme' value 'calc
w=1/[\s^2^(Fo^2^)+(0.0689P)^2^+0.0000P] where P=(Fo^2^+2Fc^2^)/3' was
changed to 'calc'. New tag '_refine_ls_weighting_details' was
created. The value of the new tag was set to
'w=1/[\s^2^(Fo^2^)+(0.0689P)^2^+0.0000P] where P=(Fo^2^+2Fc^2^)/3'.

Automatic conversion script
Id: cif_fix_values 3143 2015-03-26 13:38:13Z robertas 
;
_cod_original_cell_volume 2051.5(9)
_cod_original_sg_symbol_H-M P(-1)
_cod_database_code 7051081

loop_
_symmetry_equiv_pos_as_xyz
'x, y, z'
'-x, -y, -z'

loop_
_atom_site_aniso_label
_atom_site_aniso_U_11
_atom_site_aniso_U_22
_atom_site_aniso_U_33
_atom_site_aniso_U_23
_atom_site_aniso_U_13
_atom_site_aniso_U_12
Fe1 0.0278(3) 0.0221(3) 0.0270(3) -0.0017(2) 0.0025(2) -0.0065(2)
C1 0.050(2) 0.029(2) 0.026(2) -0.0069(15) 0.003(2) -0.015(2)
C2 0.038(2) 0.028(2) 0.040(2) -0.010(2) -0.015(2) 0.000(2)
C3 0.032(2) 0.027(2) 0.043(2) -0.005(2) 0.003(2) -0.014(2)
C4 0.038(2) 0.019(2) 0.042(2) -0.0015(15) 0.003(2) -0.007(2)
C5 0.033(2) 0.029(2) 0.040(2) -0.012(2) 0.007(2) -0.009(2)
C6 0.035(2) 0.053(3) 0.045(2) -0.025(2) 0.005(2) -0.004(2)
C7 0.058(3) 0.051(2) 0.029(2) -0.007(2) 0.010(2) -0.023(2)
C8 0.045(2) 0.052(3) 0.036(2) -0.013(2) -0.010(2) 0.000(2)
C9 0.042(2) 0.055(3) 0.047(2) -0.023(2) 0.011(2) -0.027(2)
C10 0.065(3) 0.029(2) 0.044(2) -0.010(2) -0.005(2) -0.017(2)
Fe2 0.0233(3) 0.0221(3) 0.0346(3) -0.0093(2) 0.0009(2) -0.0036(2)
C11 0.022(2) 0.019(2) 0.030(2) -0.0038(13) 0.0021(14) -0.0001(13)
C12 0.032(2) 0.023(2) 0.034(2) -0.0002(14) -0.001(2) -0.0065(15)
C13 0.035(2) 0.033(2) 0.034(2) -0.006(2) -0.006(2) -0.006(2)
C14 0.024(2) 0.033(2) 0.049(2) -0.011(2) -0.002(2) -0.009(2)
C15 0.023(2) 0.027(2) 0.040(2) -0.006(2) 0.006(2) -0.0047(15)
C16 0.031(2) 0.049(2) 0.063(3) -0.037(2) 0.008(2) -0.003(2)
C17 0.036(2) 0.027(2) 0.090(3) -0.022(2) -0.002(2) -0.001(2)
C18 0.046(3) 0.037(2) 0.069(3) -0.001(2) -0.009(2) 0.015(2)
C19 0.026(2) 0.051(3) 0.076(3) -0.029(2) -0.016(2) 0.004(2)
C20 0.025(2) 0.047(2) 0.074(3) -0.031(2) 0.011(2) -0.007(2)
P1 0.0264(5) 0.0220(4) 0.0242(4) -0.0025(3) 0.0008(4) -0.0068(4)
OX1 0.0304(13) 0.0291(12) 0.0325(13) -0.0077(10) 0.0016(10) -0.0111(10)
C51 0.055(3) 0.047(2) 0.044(2) -0.025(2) 0.011(2) -0.015(2)
C52 0.045(3) 0.070(3) 0.097(4) -0.059(3) -0.006(3) -0.009(2)
OX2 0.0303(14) 0.0344(14) 0.0403(14) 0.0046(11) -0.0067(11) -0.0102(11)
C53 0.037(2) 0.037(2) 0.036(2) 0.003(2) -0.004(2) 0.000(2)
C54 0.042(2) 0.052(3) 0.051(3) -0.005(2) -0.006(2) 0.009(2)
OX3 0.045(2) 0.0326(13) 0.0291(13) -0.0043(11) 0.0107(11) -0.0104(12)
C31 0.035(2) 0.024(2) 0.020(2) -0.0064(13) 0.0025(14) -0.0082(15)
C32 0.034(2) 0.031(2) 0.037(2) -0.008(2) 0.010(2) -0.010(2)
C33 0.042(2) 0.035(2) 0.038(2) -0.010(2) 0.012(2) -0.019(2)
C34 0.061(3) 0.030(2) 0.025(2) -0.011(2) 0.010(2) -0.024(2)
C35 0.061(3) 0.032(2) 0.032(2) -0.001(2) -0.019(2) -0.004(2)
C36 0.040(2) 0.030(2) 0.032(2) 0.000(2) -0.005(2) -0.012(2)
C37 0.043(2) 0.041(2) 0.048(2) -0.019(2) 0.000(2) -0.007(2)
C38 0.048(2) 0.036(2) 0.043(2) -0.014(2) -0.007(2) -0.008(2)
P2 0.0366(5) 0.0326(5) 0.0266(5) -0.0067(4) 0.0005(4) -0.0115(4)
O4 0.112(3) 0.0299(15) 0.039(2) -0.0063(12) -0.021(2) -0.022(2)
C55 0.157(6) 0.039(3) 0.054(3) -0.013(2) -0.037(3) -0.025(3)
C56 0.136(6) 0.036(3) 0.064(3) -0.008(2) -0.023(3) -0.017(3)
OX5 0.038(2) 0.081(2) 0.0314(14) -0.0094(14) 0.0022(12) -0.0227(15)
C57 0.049(3) 0.047(3) 0.067(3) -0.009(2) -0.018(2) 0.005(2)
C58 0.069(3) 0.085(4) 0.048(3) -0.013(3) -0.021(3) 0.007(3)
OX6 0.043(2) 0.062(2) 0.039(2) -0.0212(13) 0.0127(13) -0.0180(14)
C41 0.026(2) 0.024(2) 0.028(2) -0.0059(14) 0.0036(14) -0.0058(14)
C42 0.030(2) 0.023(2) 0.032(2) -0.0030(14) 0.0012(15) -0.0096(15)
C43 0.030(2) 0.027(2) 0.025(2) -0.0008(14) 0.0037(14) -0.0078(15)
C44 0.020(2) 0.022(2) 0.028(2) -0.0036(13) 0.0028(14) -0.0014(13)
C45 0.034(2) 0.019(2) 0.033(2) -0.0030(14) 0.000(2) -0.0080(15)
C46 0.033(2) 0.030(2) 0.025(2) 0.0006(14) 0.0026(15) -0.008(2)
C47 0.023(2) 0.025(2) 0.027(2) -0.0021(14) 0.0019(14) -0.0033(14)
C48 0.027(2) 0.022(2) 0.028(2) -0.0036(14) 0.0027(14) -0.0007(14)

loop_
_atom_site_label
_atom_site_type_symbol
_atom_site_fract_x
_atom_site_fract_y
_atom_site_fract_z
_atom_site_U_iso_or_equiv
_atom_site_thermal_displace_type
_atom_site_occupancy
_atom_site_calc_flag
_atom_site_refinement_flags
_atom_site_disorder_group
Fe1 Fe 0.69283(5) 0.76316(4) 0.29569(2) 0.02571(14) Uani 1 d . .
C1 C 0.6946(4) 0.7598(3) 0.1937(2) 0.0342(8) Uani 1 d . .
C2 C 0.5579(4) 0.7471(3) 0.2239(2) 0.0351(9) Uani 1 d . .
H2 H 0.4724(4) 0.8015(3) 0.2138(2) 0.043(2) Uiso 1 calc R .
C3 C 0.5777(4) 0.6365(3) 0.2718(2) 0.0328(8) Uani 1 d . .
H3 H 0.5075(4) 0.6058(3) 0.2985(2) 0.043(2) Uiso 1 calc R .
C4 C 0.7256(4) 0.5813(3) 0.2712(2) 0.0335(8) Uani 1 d . .
H4 H 0.7679(4) 0.5081(3) 0.2976(2) 0.043(2) Uiso 1 calc R .
C5 C 0.7967(4) 0.6569(3) 0.2236(2) 0.0334(8) Uani 1 d . .
H5 H 0.8933(4) 0.6419(3) 0.2137(2) 0.043(2) Uiso 1 calc R .
C6 C 0.5892(4) 0.8865(4) 0.3595(2) 0.0436(10) Uani 1 d . .
H6 H 0.4921(4) 0.9154(4) 0.3629(2) 0.043(2) Uiso 1 calc R .
C7 C 0.6666(4) 0.7783(4) 0.3961(2) 0.0445(10) Uani 1 d . .
H7 H 0.6298(4) 0.7224(4) 0.4278(2) 0.043(2) Uiso 1 calc R .
C8 C 0.8119(4) 0.7691(4) 0.3761(2) 0.0450(10) Uani 1 d . .
H8 H 0.8865(4) 0.7065(4) 0.3927(2) 0.043(2) Uiso 1 calc R .
C9 C 0.8224(4) 0.8712(4) 0.3269(2) 0.0447(10) Uani 1 d . .
H9 H 0.9048(4) 0.8882(4) 0.3050(2) 0.043(2) Uiso 1 calc R .
C10 C 0.6844(5) 0.9436(4) 0.3167(2) 0.0445(10) Uani 1 d . .
H10 H 0.6607(5) 1.0166(4) 0.2867(2) 0.043(2) Uiso 1 calc R .
Fe2 Fe 0.09624(5) 0.14271(4) 0.20494(2) 0.02638(14) Uani 1 d . .
C11 C -0.0093(3) 0.2956(3) 0.2509(2) 0.0243(7) Uani 1 d . .
C12 C 0.0064(4) 0.3299(3) 0.1798(2) 0.0296(8) Uani 1 d . .
H12 H 0.0525(4) 0.3923(3) 0.1590(2) 0.043(2) Uiso 1 calc R .
C13 C -0.0617(4) 0.2509(3) 0.1467(2) 0.0337(8) Uani 1 d . .
H13 H -0.0677(4) 0.2535(3) 0.1005(2) 0.043(2) Uiso 1 calc R .
C14 C -0.1183(4) 0.1681(3) 0.1960(2) 0.0343(8) Uani 1 d . .
H14 H -0.1671(4) 0.1067(3) 0.1878(2) 0.043(2) Uiso 1 calc R .
C15 C -0.0877(3) 0.1950(3) 0.2605(2) 0.0303(8) Uani 1 d . .
H15 H -0.1136(3) 0.1548(3) 0.3016(2) 0.043(2) Uiso 1 calc R .
C16 C 0.2354(4) 0.0286(4) 0.1467(2) 0.0462(11) Uani 1 d . .
H16 H 0.2274(4) 0.0229(4) 0.1014(2) 0.043(2) Uiso 1 calc R .
C17 C 0.1805(4) -0.0455(4) 0.2007(2) 0.0508(11) Uani 1 d . .
H17 H 0.1301(4) -0.1083(4) 0.1975(2) 0.043(2) Uiso 1 calc R .
C18 C 0.2167(4) -0.0060(4) 0.2612(2) 0.0539(12) Uani 1 d . .
H18 H 0.1937(4) -0.0384(4) 0.3046(2) 0.043(2) Uiso 1 calc R .
C19 C 0.2948(4) 0.0926(4) 0.2434(2) 0.0504(11) Uani 1 d . .
H19 H 0.3318(4) 0.1349(4) 0.2733(2) 0.043(2) Uiso 1 calc R .
C20 C 0.3054(4) 0.1138(4) 0.1735(2) 0.0475(11) Uani 1 d . .
H20 H 0.3503(4) 0.1732(4) 0.1485(2) 0.043(2) Uiso 1 calc R .
P1 P 0.76037(9) 1.37447(8) -0.10014(4) 0.0240(2) Uani 1 d . .
OX1 O 0.8222(2) 1.4671(2) -0.05995(11) 0.0297(5) Uani 1 d . .
C51 C 0.7438(5) 1.5210(4) -0.0030(2) 0.0470(11) Uani 1 d . .
H51A H 0.7461(5) 1.4562(4) 0.0351(2) 0.087(6) Uiso 1 calc R .
H51B H 0.6462(5) 1.5543(4) -0.0141(2) 0.087(6) Uiso 1 calc R .
C52 C 0.8098(5) 1.6249(5) 0.0140(3) 0.067(2) Uani 1 d G .
H52A H 0.9023(26) 1.5944(35) 0.0265(16) 0.080(5) Uiso 1 calc G .
H52B H 0.8075(36) 1.6878(31) -0.0221(15) 0.080(5) Uiso 1 calc G .
H52C H 0.7563(34) 1.6586(33) 0.0500(14) 0.080(5) Uiso 1 calc G .
OX2 O 0.6045(2) 1.4440(2) -0.11925(12) 0.0350(6) Uani 1 d . .
C53 C 0.5855(4) 1.5500(4) -0.1731(2) 0.0384(9) Uani 1 d . .
H53A H 0.5998(4) 1.5183(4) -0.2166(2) 0.087(6) Uiso 1 calc R .
H53B H 0.6532(4) 1.6030(4) -0.1698(2) 0.087(6) Uiso 1 calc R .
C54 C 0.4373(4) 1.6258(4) -0.1654(2) 0.0507(11) Uani 1 d G .
H54A H 0.4229(39) 1.6951(27) -0.2037(14) 0.080(5) Uiso 1 calc G .
H54B H 0.3690(36) 1.5691(31) -0.1676(16) 0.080(5) Uiso 1 calc G .
H54C H 0.4215(40) 1.6637(30) -0.1219(13) 0.080(5) Uiso 1 calc G .
OX3 O 0.8600(3) 1.3394(2) -0.15603(11) 0.0357(6) Uani 1 d . .
C31 C 0.7264(4) 1.2457(3) -0.0409(2) 0.0256(7) Uani 1 d . .
C32 C 0.5893(4) 1.2214(3) -0.0254(2) 0.0339(8) Uani 1 d . .
H32 H 0.5129(4) 1.2727(3) -0.0475(2) 0.043(2) Uiso 1 calc R .
C33 C 0.5674(4) 1.1238(3) 0.0217(2) 0.0368(9) Uani 1 d . .
H33 H 0.4764(4) 1.1097(3) 0.0308(2) 0.043(2) Uiso 1 calc R .
C34 C 0.6783(4) 1.0461(3) 0.0557(2) 0.0363(9) Uani 1 d . .
C35 C 0.8178(5) 1.0671(3) 0.0401(2) 0.0423(10) Uani 1 d . .
H35 H 0.8937(5) 1.0147(3) 0.0621(2) 0.043(2) Uiso 1 calc R .
C36 C 0.8408(4) 1.1667(3) -0.0086(2) 0.0334(8) Uani 1 d . .
H36 H 0.9317(4) 1.1797(3) -0.0191(2) 0.043(2) Uiso 1 calc R .
C37 C 0.6449(4) 0.9433(4) 0.1081(2) 0.0432(10) Uani 1 d . .
H37 H 0.5504(4) 0.9396(4) 0.1161(2) 0.051(6) Uiso 1 calc R .
C38 C 0.7355(4) 0.8599(3) 0.1427(2) 0.0415(9) Uani 1 d . .
H38 H 0.8306(4) 0.8621(3) 0.1357(2) 0.051(6) Uiso 1 calc R .
P2 P 0.24989(10) 0.74611(9) 0.51068(4) 0.0310(2) Uani 1 d . .
O4 O 0.2344(4) 0.8817(2) 0.47025(13) 0.0582(9) Uani 1 d . .
C55 C 0.2514(7) 0.9885(4) 0.5027(2) 0.080(2) Uani 1 d . .
H55A H 0.3480(7) 0.9771(4) 0.5159(2) 0.087(6) Uiso 1 calc R .
H55B H 0.1902(7) 0.9953(4) 0.5428(2) 0.087(6) Uiso 1 calc R .
C56 C 0.2156(7) 1.1021(4) 0.4562(3) 0.078(2) Uani 1 d G .
H56A H 0.1159(27) 1.0998(37) 0.4609(17) 0.080(5) Uiso 1 calc G .
H56B H 0.2323(38) 1.1748(30) 0.4761(17) 0.080(5) Uiso 1 calc G .
H56C H 0.2445(36) 1.1095(35) 0.4088(13) 0.080(5) Uiso 1 calc G .
OX5 O 0.4146(3) 0.7107(3) 0.52412(12) 0.0485(7) Uani 1 d . .
C57 C 0.4673(5) 0.6295(4) 0.5829(2) 0.0560(12) Uani 1 d . .
H57A H 0.5557(5) 0.5748(4) 0.5711(2) 0.087(6) Uiso 1 calc R .
H57B H 0.4008(5) 0.5760(4) 0.5988(2) 0.087(6) Uiso 1 calc R .
C58 C 0.4900(6) 0.7001(5) 0.6369(2) 0.069(2) Uani 1 d G .
H58A H 0.5390(32) 0.6469(32) 0.6731(15) 0.080(5) Uiso 1 calc G .
H58B H 0.5442(32) 0.7608(30) 0.6179(18) 0.080(5) Uiso 1 calc G .
H58C H 0.4006(29) 0.7432(32) 0.6532(17) 0.080(5) Uiso 1 calc G .
OX6 O 0.1609(3) 0.7332(3) 0.57154(13) 0.0466(7) Uani 1 d . .
C41 C 0.2166(3) 0.6557(3) 0.4470(2) 0.0257(7) Uani 1 d . .
C42 C 0.2390(4) 0.6929(3) 0.3787(2) 0.0280(7) Uani 1 d . .
H42 H 0.2784(4) 0.7635(3) 0.3653(2) 0.043(2) Uiso 1 calc R .
C43 C 0.2028(4) 0.6250(3) 0.3309(2) 0.0276(7) Uani 1 d . .
H43 H 0.2160(4) 0.6526(3) 0.2856(2) 0.043(2) Uiso 1 calc R .
C44 C 0.1468(3) 0.5159(3) 0.3488(2) 0.0240(7) Uani 1 d . .
C45 C 0.1303(4) 0.4763(3) 0.4178(2) 0.0283(8) Uani 1 d . .
H45 H 0.0962(4) 0.4028(3) 0.4314(2) 0.043(2) Uiso 1 calc R .
C46 C 0.1640(4) 0.5451(3) 0.4656(2) 0.0300(8) Uani 1 d . .
H46 H 0.1516(4) 0.5175(3) 0.5109(2) 0.043(2) Uiso 1 calc R .
C47 C 0.1033(3) 0.4513(3) 0.2962(2) 0.0252(7) Uani 1 d . .
H47 H 0.1197(3) 0.4841(3) 0.2521(2) 0.051(6) Uiso 1 calc R .
C48 C 0.0428(3) 0.3503(3) 0.3050(2) 0.0263(7) Uani 1 d . .
H48 H 0.0330(3) 0.3119(3) 0.3486(2) 0.051(6) Uiso 1 calc R .

loop_
_atom_type_symbol
_atom_type_description
_atom_type_scat_dispersion_real
_atom_type_scat_dispersion_imag
_atom_type_scat_source
C C 0.0033 0.0016 'International Tables Vol C Tables 4.2.6.8 and 6.1.1.4'
H H 0.0000 0.0000 'International Tables Vol C Tables 4.2.6.8 and 6.1.1.4'
O O 0.0106 0.0060 'International Tables Vol C Tables 4.2.6.8 and 6.1.1.4'
P P 0.1023 0.0942 'International Tables Vol C Tables 4.2.6.8 and 6.1.1.4'
Fe Fe 0.3463 0.8444 'International Tables Vol C Tables 4.2.6.8 and 6.1.1.4'

loop_
_geom_angle_atom_site_label_1
_geom_angle_atom_site_label_2
_geom_angle_atom_site_label_3
_geom_angle
_geom_angle_site_symmetry_1
_geom_angle_site_symmetry_3
_geom_angle_publ_flag
C6 Fe1 C10 40.4(2) . . ?
C6 Fe1 C7 40.3(2) . . ?
C10 Fe1 C7 67.8(2) . . ?
C6 Fe1 C5 173.5(2) . . ?
C10 Fe1 C5 134.0(2) . . ?
C7 Fe1 C5 145.4(2) . . ?
C6 Fe1 C4 145.2(2) . . ?
C10 Fe1 C4 173.3(2) . . ?
C7 Fe1 C4 114.6(2) . . ?
C5 Fe1 C4 40.61(13) . . ?
C6 Fe1 C1 133.9(2) . . ?
C10 Fe1 C1 109.89(15) . . ?
C7 Fe1 C1 173.1(2) . . ?
C5 Fe1 C1 40.75(14) . . ?
C4 Fe1 C1 68.48(14) . . ?
C6 Fe1 C2 109.2(2) . . ?
C10 Fe1 C2 115.0(2) . . ?
C7 Fe1 C2 133.0(2) . . ?
C5 Fe1 C2 68.88(15) . . ?
C4 Fe1 C2 68.46(14) . . ?
C1 Fe1 C2 41.30(15) . . ?
C6 Fe1 C8 67.9(2) . . ?
C10 Fe1 C8 67.5(2) . . ?
C7 Fe1 C8 40.8(2) . . ?
C5 Fe1 C8 114.7(2) . . ?
C4 Fe1 C8 109.9(2) . . ?
C1 Fe1 C8 145.2(2) . . ?
C2 Fe1 C8 172.9(2) . . ?
C6 Fe1 C3 114.1(2) . . ?
C10 Fe1 C3 145.4(2) . . ?
C7 Fe1 C3 109.0(2) . . ?
C5 Fe1 C3 68.82(14) . . ?
C4 Fe1 C3 40.86(14) . . ?
C1 Fe1 C3 68.96(14) . . ?
C2 Fe1 C3 40.63(13) . . ?
C8 Fe1 C3 133.7(2) . . ?
C6 Fe1 C9 68.0(2) . . ?
C10 Fe1 C9 40.4(2) . . ?
C7 Fe1 C9 68.0(2) . . ?
C5 Fe1 C9 109.77(15) . . ?
C4 Fe1 C9 133.7(2) . . ?
C1 Fe1 C9 114.9(2) . . ?
C2 Fe1 C9 146.1(2) . . ?
C8 Fe1 C9 39.9(2) . . ?
C3 Fe1 C9 172.9(2) . . ?
C5 C1 C2 107.6(3) . . ?
C5 C1 C38 121.8(3) . . ?
C2 C1 C38 130.5(3) . . ?
C5 C1 Fe1 69.4(2) . . ?
C2 C1 Fe1 69.5(2) . . ?
C38 C1 Fe1 124.5(2) . . ?
C3 C2 C1 108.0(3) . . ?
C3 C2 Fe1 69.9(2) . . ?
C1 C2 Fe1 69.2(2) . . ?
C2 C3 C4 107.4(3) . . ?
C2 C3 Fe1 69.5(2) . . ?
C4 C3 Fe1 69.1(2) . . ?
C5 C4 C3 108.7(3) . . ?
C5 C4 Fe1 69.6(2) . . ?
C3 C4 Fe1 70.0(2) . . ?
C4 C5 C1 108.2(3) . . ?
C4 C5 Fe1 69.8(2) . . ?
C1 C5 Fe1 69.8(2) . . ?
C7 C6 C10 108.0(4) . . ?
C7 C6 Fe1 70.0(2) . . ?
C10 C6 Fe1 69.8(2) . . ?
C6 C7 C8 107.9(4) . . ?
C6 C7 Fe1 69.8(2) . . ?
C8 C7 Fe1 70.4(2) . . ?
C9 C8 C7 108.0(4) . . ?
C9 C8 Fe1 70.1(2) . . ?
C7 C8 Fe1 68.9(2) . . ?
C8 C9 C10 107.6(3) . . ?
C8 C9 Fe1 70.0(2) . . ?
C10 C9 Fe1 68.9(2) . . ?
C6 C10 C9 108.6(4) . . ?
C6 C10 Fe1 69.7(2) . . ?
C9 C10 Fe1 70.7(2) . . ?
C18 Fe2 C17 40.8(2) . . ?
C18 Fe2 C16 67.9(2) . . ?
C17 Fe2 C16 40.4(2) . . ?
C18 Fe2 C12 154.8(2) . . ?
C17 Fe2 C12 163.3(2) . . ?
C16 Fe2 C12 126.6(2) . . ?
C18 Fe2 C11 119.1(2) . . ?
C17 Fe2 C11 154.4(2) . . ?
C16 Fe2 C11 163.03(15) . . ?
C12 Fe2 C11 41.01(13) . . ?
C18 Fe2 C13 162.2(2) . . ?
C17 Fe2 C13 125.8(2) . . ?
C16 Fe2 C13 109.5(2) . . ?
C12 Fe2 C13 40.85(13) . . ?
C11 Fe2 C13 68.69(13) . . ?
C18 Fe2 C15 106.5(2) . . ?
C17 Fe2 C15 119.6(2) . . ?
C16 Fe2 C15 155.25(15) . . ?
C12 Fe2 C15 68.77(14) . . ?
C11 Fe2 C15 41.12(13) . . ?
C13 Fe2 C15 68.05(14) . . ?
C18 Fe2 C20 67.9(2) . . ?
C17 Fe2 C20 68.3(2) . . ?
C16 Fe2 C20 40.71(15) . . ?
C12 Fe2 C20 108.5(2) . . ?
C11 Fe2 C20 124.93(14) . . ?
C13 Fe2 C20 122.6(2) . . ?
C15 Fe2 C20 161.64(15) . . ?
C18 Fe2 C14 124.8(2) . . ?
C17 Fe2 C14 107.5(2) . . ?
C16 Fe2 C14 121.5(2) . . ?
C12 Fe2 C14 68.57(14) . . ?
C11 Fe2 C14 68.82(13) . . ?
C13 Fe2 C14 40.26(14) . . ?
C15 Fe2 C14 40.52(13) . . ?
C20 Fe2 C14 157.0(2) . . ?
C18 Fe2 C19 40.9(2) . . ?
C17 Fe2 C19 68.6(2) . . ?
C16 Fe2 C19 67.7(2) . . ?
C12 Fe2 C19 120.2(2) . . ?
C11 Fe2 C19 106.70(15) . . ?
C13 Fe2 C19 156.0(2) . . ?
C15 Fe2 C19 124.9(2) . . ?
C20 Fe2 C19 39.6(2) . . ?
C14 Fe2 C19 162.0(2) . . ?
C12 C11 C15 107.3(3) . . ?
C12 C11 C48 127.6(3) . . ?
C15 C11 C48 125.1(3) . . ?
C12 C11 Fe2 69.4(2) . . ?
C15 C11 Fe2 69.7(2) . . ?
C48 C11 Fe2 126.1(2) . . ?
C13 C12 C11 107.7(3) . . ?
C13 C12 Fe2 69.8(2) . . ?
C11 C12 Fe2 69.6(2) . . ?
C14 C13 C12 108.7(3) . . ?
C14 C13 Fe2 70.0(2) . . ?
C12 C13 Fe2 69.4(2) . . ?
C13 C14 C15 108.2(3) . . ?
C13 C14 Fe2 69.7(2) . . ?
C15 C14 Fe2 69.7(2) . . ?
C14 C15 C11 108.1(3) . . ?
C14 C15 Fe2 69.8(2) . . ?
C11 C15 Fe2 69.2(2) . . ?
C17 C16 C20 108.5(4) . . ?
C17 C16 Fe2 69.8(2) . . ?
C20 C16 Fe2 70.1(2) . . ?
C16 C17 C18 107.3(4) . . ?
C16 C17 Fe2 69.9(2) . . ?
C18 C17 Fe2 69.5(2) . . ?
C17 C18 C19 108.0(4) . . ?
C17 C18 Fe2 69.7(2) . . ?
C19 C18 Fe2 70.3(2) . . ?
C20 C19 C18 107.9(4) . . ?
C20 C19 Fe2 70.1(2) . . ?
C18 C19 Fe2 68.8(2) . . ?
C19 C20 C16 108.2(4) . . ?
C19 C20 Fe2 70.3(2) . . ?
C16 C20 Fe2 69.2(2) . . ?
OX3 P1 OX2 116.73(14) . . ?
OX3 P1 OX1 108.04(14) . . ?
OX2 P1 OX1 107.15(13) . . ?
OX3 P1 C31 115.78(14) . . ?
OX2 P1 C31 101.11(15) . . ?
OX1 P1 C31 107.35(14) . . ?
C51 OX1 P1 120.6(2) . . ?
OX1 C51 C52 108.3(3) . . ?
C53 OX2 P1 118.7(2) . . ?
OX2 C53 C54 107.7(3) . . ?
C36 C31 C32 119.0(3) . . ?
C36 C31 P1 117.9(3) . . ?
C32 C31 P1 123.1(3) . . ?
C33 C32 C31 121.2(4) . . ?
C32 C33 C34 121.0(3) . . ?
C33 C34 C35 118.9(3) . . ?
C33 C34 C37 117.7(3) . . ?
C35 C34 C37 123.4(4) . . ?
C36 C35 C34 120.3(4) . . ?
C31 C36 C35 119.6(3) . . ?
C38 C37 C34 125.9(4) . . ?
C37 C38 C1 123.0(4) . . ?
OX6 P2 O4 117.4(2) . . ?
OX6 P2 OX5 113.5(2) . . ?
O4 P2 OX5 101.9(2) . . ?
OX6 P2 C41 113.5(2) . . ?
O4 P2 C41 100.93(15) . . ?
OX5 P2 C41 108.2(2) . . ?
C55 O4 P2 120.6(3) . . ?
O4 C55 C56 108.6(4) . . ?
C57 OX5 P2 121.1(3) . . ?
OX5 C57 C58 112.6(4) . . ?
C42 C41 C46 118.4(3) . . ?
C42 C41 P2 122.1(2) . . ?
C46 C41 P2 119.4(2) . . ?
C43 C42 C41 120.3(3) . . ?
C42 C43 C44 121.8(3) . . ?
C43 C44 C45 117.3(3) . . ?
C43 C44 C47 119.6(3) . . ?
C45 C44 C47 123.0(3) . . ?
C46 C45 C44 120.9(3) . . ?
C45 C46 C41 121.1(3) . . ?
C48 C47 C44 127.0(3) . . ?
C47 C48 C11 124.8(3) . . ?

loop_
_geom_bond_atom_site_label_1
_geom_bond_atom_site_label_2
_geom_bond_distance
_geom_bond_site_symmetry_2
_geom_bond_publ_flag
Fe1 C6 2.037(4) . ?
Fe1 C10 2.039(4) . ?
Fe1 C7 2.040(4) . ?
Fe1 C5 2.046(3) . ?
Fe1 C4 2.050(3) . ?
Fe1 C1 2.051(3) . ?
Fe1 C2 2.055(3) . ?
Fe1 C8 2.060(4) . ?
Fe1 C3 2.061(3) . ?
Fe1 C9 2.062(4) . ?
C1 C5 1.427(5) . ?
C1 C2 1.448(5) . ?
C1 C38 1.496(5) . ?
C2 C3 1.429(5) . ?
C3 C4 1.435(5) . ?
C4 C5 1.422(5) . ?
C6 C7 1.403(6) . ?
C6 C10 1.409(5) . ?
C7 C8 1.429(6) . ?
C8 C9 1.405(6) . ?
C9 C10 1.417(6) . ?
Fe2 C18 2.042(4) . ?
Fe2 C17 2.045(4) . ?
Fe2 C16 2.046(4) . ?
Fe2 C12 2.050(3) . ?
Fe2 C11 2.052(3) . ?
Fe2 C13 2.056(4) . ?
Fe2 C15 2.058(3) . ?
Fe2 C20 2.059(4) . ?
Fe2 C14 2.060(3) . ?
Fe2 C19 2.063(4) . ?
C11 C12 1.437(4) . ?
C11 C15 1.443(5) . ?
C11 C48 1.465(4) . ?
C12 C13 1.433(5) . ?
C13 C14 1.416(5) . ?
C14 C15 1.426(5) . ?
C16 C17 1.412(6) . ?
C16 C20 1.428(5) . ?
C17 C18 1.425(6) . ?
C18 C19 1.434(6) . ?
C19 C20 1.396(6) . ?
P1 OX3 1.468(2) . ?
P1 OX2 1.590(2) . ?
P1 OX1 1.594(2) . ?
P1 C31 1.790(3) . ?
OX1 C51 1.449(4) . ?
C51 C52 1.493(5) . ?
OX2 C53 1.467(4) . ?
C53 C54 1.509(5) . ?
C31 C36 1.393(5) . ?
C31 C32 1.419(5) . ?
C32 C33 1.371(5) . ?
C33 C34 1.381(5) . ?
C34 C35 1.429(6) . ?
C34 C37 1.506(5) . ?
C35 C36 1.408(5) . ?
C37 C38 1.289(5) . ?
P2 OX6 1.460(3) . ?
P2 O4 1.572(3) . ?
P2 OX5 1.596(3) . ?
P2 C41 1.791(3) . ?
O4 C55 1.442(5) . ?
C55 C56 1.444(6) . ?
OX5 C57 1.435(5) . ?
C57 C58 1.456(6) . ?
C41 C42 1.396(4) . ?
C41 C46 1.400(5) . ?
C42 C43 1.385(5) . ?
C43 C44 1.402(4) . ?
C44 C45 1.408(4) . ?
C44 C47 1.467(4) . ?
C45 C46 1.381(5) . ?
C47 C48 1.337(4) . ?
